data_2012706
loop_
_publ_author_name
'Low, John Nicolson'
'Cobo, Justo'
'Nogueras, Manuel'
'S\'anchez, Adolfo'
'Torres, Harlen'
'Insuasty, Braulio'

_publ_section_title
;
 The molecular and supramolecular structures of four
 1,5,6,10b-tetrahydropyrazolo[1,5-<i>c</i>]quinazolines
;
_journal_issue 5
_journal_name_full 'Acta Crystallographica Section C'
_journal_page_first o305
_journal_page_last o310
_journal_paper_doi 10.1107/S0108270102006200
_journal_volume 58
_journal_year 2002
_chemical_formula_moiety 'C22 H17 Br Cl N3'
_chemical_formula_sum 'C22 H17 Br Cl N3'
_chemical_formula_weight 438.7534
_chemical_melting_point 487
_chemical_name_systematic
;
5-(4-Bromophenyl)-2-(4-chlorophenyl)-1,5,6,10b-tetrahydropyrazolo[1,5-c]
quinazoline
;
_space_group_IT_number 2
_symmetry_cell_setting triclinic
_symmetry_space_group_name_Hall '-P 1'
_symmetry_space_group_name_H-M 'P -1'
_atom_sites_solution_hydrogens geom
_atom_sites_solution_primary direct
_atom_sites_solution_secondary difmap
_cell_angle_alpha 77.9230(9)
_cell_angle_beta 83.0060(8)
_cell_angle_gamma 87.8140(10)
_cell_formula_units_Z 2
_cell_length_a 5.55600(10)
_cell_length_b 12.2526(2)
_cell_length_c 14.0827(3)
_cell_measurement_reflns_used 4188
_cell_measurement_temperature 120.0(10)
_cell_measurement_theta_max 27.44
_cell_measurement_theta_min 2.98
_cell_volume 930.41(3)
_computing_cell_refinement 'DENZO-SMN (Otwinowski & Minor, 1997)'
_computing_data_collection 'KappaCCD Server Software (Nonius, 1997)'
_computing_data_reduction DENZO-SMN
_computing_molecular_graphics 'ORTEPII (Johnson, 1976) and PLATON (Spek, 2002)'
_computing_publication_material 'SHELXL97 and PRPKAPPA (Ferguson, 1999)'
_computing_structure_refinement 'SHELXL97 (Sheldrick, 1997)'
_computing_structure_solution 'SHELXS97 (Sheldrick, 1997)'
_diffrn_ambient_temperature 120.0(10)
_diffrn_measured_fraction_theta_full 0.994
_diffrn_measured_fraction_theta_max 0.984
_diffrn_measurement_device_type 'Nonius KappaCCD area-detector'
_diffrn_measurement_method '\f scans, and \w scans with \k offsets'
_diffrn_radiation_monochromator graphite
_diffrn_radiation_source 'fine-focus sealed X-ray tube'
_diffrn_radiation_type 'Mo K\a'
_diffrn_radiation_wavelength 0.71073
_diffrn_reflns_av_R_equivalents 0.068
_diffrn_reflns_av_sigmaI/netI 0.048
_diffrn_reflns_limit_h_max 7
_diffrn_reflns_limit_h_min -7
_diffrn_reflns_limit_k_max 15
_diffrn_reflns_limit_k_min -15
_diffrn_reflns_limit_l_max 18
_diffrn_reflns_limit_l_min -18
_diffrn_reflns_number 14350
_diffrn_reflns_theta_full 25.00
_diffrn_reflns_theta_max 27.44
_diffrn_reflns_theta_min 2.98
_diffrn_standards_decay_% negligible
_exptl_absorpt_coefficient_mu 2.365
_exptl_absorpt_correction_T_max 0.843
_exptl_absorpt_correction_T_min 0.492
_exptl_absorpt_correction_type multi-scan
_exptl_absorpt_process_details '(DENZO-SMN; Otwinowski & Minor, 1997)'
_exptl_crystal_colour colourless
_exptl_crystal_density_diffrn 1.556
_exptl_crystal_density_meas ?
_exptl_crystal_density_method 'not measured'
_exptl_crystal_description block
_exptl_crystal_F_000 444
_exptl_crystal_size_max 0.35
_exptl_crystal_size_mid 0.10
_exptl_crystal_size_min 0.08
_refine_diff_density_max 0.49
_refine_diff_density_min -0.68
_refine_ls_extinction_coef 0.0130(12)
_refine_ls_extinction_expression Fc^*^=kFc[1+0.001xFc^2^\l^3^/sin(2\q)]^-1/4^
_refine_ls_extinction_method 'SHELXL97 (Sheldrick, 1997)'
_refine_ls_goodness_of_fit_ref 1.050
_refine_ls_hydrogen_treatment constr
_refine_ls_matrix_type full
_refine_ls_number_parameters 269
_refine_ls_number_reflns 4188
_refine_ls_number_restraints 0
_refine_ls_restrained_S_all 1.050
_refine_ls_R_factor_all 0.042
_refine_ls_R_factor_gt 0.034
_refine_ls_shift/su_max <0.001
_refine_ls_shift/su_mean 0.000
_refine_ls_structure_factor_coef Fsqd
_refine_ls_weighting_details 'w = 1/[\s^2^(Fo^2^)+(0.0266P)^2^+0.6775P] where P=(Fo^2^+2Fc^2^)/3'
_refine_ls_weighting_scheme calc
_refine_ls_wR_factor_gt 0.076
_refine_ls_wR_factor_ref 0.080
_reflns_number_gt 3683
_reflns_number_total 4188
_reflns_threshold_expression I>2\s(I)
_cod_data_source_file gg1111.cif
_cod_data_source_block IV
_cod_depositor_comments
;
The following automatic conversions were performed:

'_exptl_crystal_density_meas' value 'not measured' was changed to '?'
- the value is perceived as not measured.

Automatic conversion script
Id: cif_fix_values 3008 2015-01-20 13:52:24Z robertas 
;
_cod_original_sg_symbol_Hall -P_1
_cod_original_sg_symbol_H-M P-1
_cod_database_code 2012706
_cod_database_fobs_code 2012706

loop_
_symmetry_equiv_pos_as_xyz
'x, y, z'
'-x, -y, -z'

loop_
_atom_site_label
_atom_site_fract_x
_atom_site_fract_y
_atom_site_fract_z
_atom_site_U_iso_or_equiv
_atom_site_adp_type
_atom_site_calc_flag
_atom_site_refinement_flags
_atom_site_occupancy
_atom_site_disorder_assembly
_atom_site_disorder_group
_atom_site_type_symbol
Cl24 0.57185(14) 1.26302(5) 1.00319(4) 0.04059(18) Uani d . 1 . . Cl
C1 0.0630(4) 0.8853(2) 0.78261(17) 0.0248(5) Uani d . 1 A . C
C2 0.2741(4) 0.96410(17) 0.75248(16) 0.0189(4) Uani d . 1 . . C
C21A 0.3609(9) 1.0332(4) 0.8164(2) 0.0189(4) Uani d PG 0.50 A -1 C
C22A 0.2721(6) 1.0162(3) 0.9149(2) 0.0191(9) Uani d PG 0.50 A -1 C
C23A 0.3461(6) 1.0846(3) 0.9729(2) 0.0204(9) Uani d PG 0.50 A -1 C
C24A 0.5088(8) 1.1699(3) 0.9324(4) 0.0139(14) Uani d PG 0.50 A -1 C
C25A 0.5975(9) 1.1868(5) 0.8339(4) 0.0173(17) Uani d PG 0.50 A -1 C
C26A 0.5235(11) 1.1185(5) 0.7758(3) 0.0130(14) Uani d PG 0.50 A -1 C
C21B 0.3370(8) 1.0470(4) 0.8080(2) 0.0175(11) Uani d PG 0.50 A -2 C
C22B 0.1737(6) 1.0680(3) 0.8853(2) 0.0201(9) Uani d PG 0.50 A -2 C
C23B 0.2354(7) 1.1400(3) 0.9424(2) 0.0243(10) Uani d PG 0.50 A -2 C
C24B 0.4603(8) 1.1911(4) 0.9224(4) 0.0225(17) Uani d PG 0.50 A -2 C
C25B 0.6236(7) 1.1701(6) 0.8451(5) 0.025(2) Uani d PG 0.50 A -2 C
C26B 0.5620(8) 1.0980(6) 0.7879(4) 0.0165(17) Uani d PG 0.50 A -2 C
N3 0.3764(3) 0.96414(14) 0.66559(13) 0.0171(4) Uani d . 1 A . N
N4 0.2497(3) 0.89011(14) 0.62532(12) 0.0161(4) Uani d . 1 . . N
C5 0.4110(4) 0.83725(17) 0.55841(14) 0.0158(4) Uani d . 1 A . C
C51 0.2592(4) 0.77798(17) 0.50144(14) 0.0152(4) Uani d . 1 . . C
C52 0.0743(4) 0.83624(17) 0.45246(15) 0.0178(4) Uani d . 1 A . C
C53 -0.0574(4) 0.78592(17) 0.39556(15) 0.0185(4) Uani d . 1 . . C
C54 -0.0027(4) 0.67636(18) 0.38782(15) 0.0180(4) Uani d . 1 A . C
Br54 -0.17399(4) 0.608703(18) 0.306946(16) 0.02505(9) Uani d . 1 . . Br
C55 0.1785(4) 0.61751(19) 0.43595(17) 0.0238(5) Uani d . 1 . . C
C56 0.3076(4) 0.66836(18) 0.49269(16) 0.0217(5) Uani d . 1 A . C
N6 0.5854(3) 0.76567(15) 0.61147(13) 0.0176(4) Uani d . 1 . . N
C6a 0.4967(4) 0.68993(17) 0.69533(16) 0.0189(4) Uani d . 1 A . C
C7 0.6372(4) 0.59733(19) 0.73284(18) 0.0254(5) Uani d . 1 . . C
C8 0.5521(5) 0.5233(2) 0.81712(19) 0.0329(6) Uani d . 1 A . C
C9 0.3246(5) 0.5388(2) 0.86507(18) 0.0341(6) Uani d . 1 . . C
C10 0.1850(4) 0.6310(2) 0.82896(17) 0.0270(5) Uani d . 1 A . C
C10a 0.2685(4) 0.70822(17) 0.74441(15) 0.0179(4) Uani d . 1 . . C
C10b 0.1165(4) 0.81048(18) 0.70763(15) 0.0180(4) Uani d . 1 A . C
H1A -0.0942 0.9254 0.7763 0.030 Uiso calc R 1 . . H
H1B 0.0644 0.8423 0.8504 0.030 Uiso calc R 1 . . H
H22A 0.1609 0.9579 0.9426 0.023 Uiso calc PR 0.50 A -1 H
H23A 0.2854 1.0730 1.0402 0.024 Uiso calc PR 0.50 A -1 H
H25A 0.7087 1.2451 0.8062 0.021 Uiso calc PR 0.50 A -1 H
H26A 0.5842 1.1301 0.7085 0.016 Uiso calc PR 0.50 A -1 H
H22B 0.0200 1.0331 0.8990 0.024 Uiso calc PR 0.50 A -2 H
H23B 0.1237 1.1544 0.9952 0.029 Uiso calc PR 0.50 A -2 H
H25B 0.7773 1.2049 0.8314 0.030 Uiso calc PR 0.50 A -2 H
H26B 0.6736 1.0837 0.7351 0.020 Uiso calc PR 0.50 A -2 H
H5 0.5030 0.8976 0.5104 0.019 Uiso calc R 1 . . H
H52 0.0378 0.9112 0.4580 0.021 Uiso calc R 1 . . H
H53 -0.1829 0.8260 0.3625 0.022 Uiso calc R 1 A . H
H55 0.2147 0.5426 0.4303 0.029 Uiso calc R 1 A . H
H56 0.4315 0.6274 0.5262 0.026 Uiso calc R 1 . . H
H6 0.7087 0.7403 0.5765 0.021 Uiso d R 1 A . H
H7 0.7926 0.5854 0.7000 0.030 Uiso calc R 1 A . H
H8 0.6501 0.4613 0.8424 0.039 Uiso calc R 1 . . H
H9 0.2645 0.4867 0.9222 0.041 Uiso calc R 1 A . H
H10 0.0297 0.6419 0.8623 0.032 Uiso calc R 1 . . H
H10B -0.0381 0.7878 0.6880 0.022 Uiso calc R 1 . . H

loop_
_atom_site_aniso_label
_atom_site_aniso_U_11
_atom_site_aniso_U_22
_atom_site_aniso_U_33
_atom_site_aniso_U_12
_atom_site_aniso_U_13
_atom_site_aniso_U_23
Cl24 0.0711(5) 0.0325(3) 0.0238(3) -0.0193(3) -0.0073(3) -0.0143(3)
C1 0.0207(10) 0.0305(12) 0.0271(12) -0.0071(9) 0.0047(9) -0.0178(10)
C2 0.0191(9) 0.0196(10) 0.0200(10) -0.0022(8) 0.0000(8) -0.0097(8)
C21A 0.0191(9) 0.0196(10) 0.0200(10) -0.0022(8) 0.0000(8) -0.0097(8)
C22A 0.020(2) 0.021(2) 0.018(2) -0.0055(18) -0.0022(17) -0.0077(18)
C23A 0.023(2) 0.023(2) 0.015(2) 0.0009(19) -0.0007(17) -0.0057(18)
C24A 0.019(2) 0.009(2) 0.016(3) 0.002(2) -0.009(2) -0.004(2)
C25A 0.024(3) 0.015(3) 0.012(3) -0.003(2) 0.001(2) -0.004(2)
C26A 0.017(2) 0.010(3) 0.011(3) 0.006(2) -0.005(2) 0.001(2)
C21B 0.022(2) 0.019(3) 0.013(2) 0.0022(19) -0.0043(17) -0.0068(18)
C22B 0.021(2) 0.022(2) 0.018(2) -0.0008(19) 0.0010(17) -0.0074(18)
C23B 0.034(3) 0.028(2) 0.014(2) -0.002(2) 0.0012(19) -0.0110(19)
C24B 0.037(3) 0.018(3) 0.015(3) 0.007(3) -0.013(2) -0.007(2)
C25B 0.028(4) 0.016(3) 0.032(4) -0.005(3) -0.015(3) -0.002(3)
C26B 0.018(3) 0.016(3) 0.014(3) 0.007(2) -0.005(2) 0.001(2)
N3 0.0204(8) 0.0162(8) 0.0174(9) -0.0012(7) -0.0039(7) -0.0086(7)
N4 0.0181(8) 0.0165(8) 0.0159(9) -0.0003(7) -0.0024(7) -0.0084(7)
C5 0.0177(9) 0.0159(10) 0.0144(10) -0.0004(8) -0.0007(8) -0.0053(8)
C51 0.0166(9) 0.0175(10) 0.0123(10) -0.0015(8) 0.0011(7) -0.0061(8)
C52 0.0213(10) 0.0154(10) 0.0178(11) 0.0011(8) -0.0031(8) -0.0058(8)
C53 0.0193(10) 0.0200(10) 0.0165(10) 0.0009(8) -0.0037(8) -0.0038(8)
C54 0.0187(10) 0.0216(10) 0.0155(10) -0.0021(8) -0.0016(8) -0.0081(8)
Br54 0.02558(13) 0.02700(14) 0.02849(15) -0.00012(9) -0.01032(9) -0.01510(10)
C55 0.0236(11) 0.0198(11) 0.0330(13) 0.0038(9) -0.0089(9) -0.0141(9)
C56 0.0203(10) 0.0215(11) 0.0267(12) 0.0054(9) -0.0085(9) -0.0105(9)
N6 0.0138(8) 0.0221(9) 0.0178(9) 0.0012(7) -0.0010(7) -0.0070(7)
C6a 0.0193(10) 0.0186(10) 0.0222(11) -0.0029(8) -0.0078(8) -0.0086(8)
C7 0.0282(11) 0.0207(11) 0.0318(13) -0.0002(9) -0.0131(10) -0.0104(9)
C8 0.0484(15) 0.0182(11) 0.0362(14) -0.0023(11) -0.0239(12) -0.0038(10)
C9 0.0539(16) 0.0249(12) 0.0243(13) -0.0204(12) -0.0150(11) 0.0023(10)
C10 0.0331(12) 0.0297(12) 0.0202(12) -0.0166(10) -0.0053(9) -0.0056(9)
C10a 0.0207(10) 0.0198(10) 0.0156(10) -0.0079(8) -0.0042(8) -0.0069(8)
C10b 0.0159(9) 0.0229(11) 0.0175(11) -0.0053(8) 0.0002(8) -0.0096(8)

loop_
_atom_type_symbol
_atom_type_description
_atom_type_scat_dispersion_real
_atom_type_scat_dispersion_imag
_atom_type_scat_source
C C 0.0033 0.0016 'International Tables Vol C Tables 4.2.6.8 and 6.1.1.4'
H H 0.0000 0.0000 'International Tables Vol C Tables 4.2.6.8 and 6.1.1.4'
Br Br -0.2901 2.4595 'International Tables Vol C Tables 4.2.6.8 and 6.1.1.4'
Cl Cl 0.1484 0.1585 'International Tables Vol C Tables 4.2.6.8 and 6.1.1.4'
N N 0.0061 0.0033 'International Tables Vol C Tables 4.2.6.8 and 6.1.1.4'

loop_
_geom_angle_atom_site_label_1
_geom_angle_atom_site_label_2
_geom_angle_atom_site_label_3
_geom_angle
_geom_angle_publ_flag
C2 C1 C10b 100.36(16) y
C2 C1 H1A 111.7 no
C10b C1 H1A 111.7 no
C2 C1 H1B 111.7 no
C10b C1 H1B 111.7 no
H1A C1 H1B 109.5 no
N3 C2 C21B 121.5(2) no
N3 C2 C21A 122.8(2) no
N3 C2 C1 112.92(18) y
C21B C2 C1 124.9(2) no
C21A C2 C1 124.3(2) no
C22A C21A C26A 120.0 no
C22A C21A C2 120.5(3) no
C26A C21A C2 119.5(3) no
C21A C22A C23A 120.0 no
C21A C22A H22A 120.0 no
C23A C22A H22A 120.0 no
C24A C23A C22A 120.0 no
C24A C23A H23A 120.0 no
C22A C23A H23A 120.0 no
C25A C24A C23A 120.0 no
C25A C24A Cl24 120.8(3) no
C23A C24A Cl24 118.8(3) no
C24A C25A C26A 120.0 no
C24A C25A H25A 120.0 no
C26A C25A H25A 120.0 no
C25A C26A C21A 120.0 no
C25A C26A H26A 120.0 no
C21A C26A H26A 120.0 no
C22B C21B C26B 120.0 no
C22B C21B C2 119.0(3) no
C26B C21B C2 120.9(3) no
C21B C22B C23B 120.0 no
C21B C22B H22B 120.0 no
C23B C22B H22B 120.0 no
C22B C23B C24B 120.0 no
C22B C23B H23B 120.0 no
C24B C23B H23B 120.0 no
C25B C24B C23B 120.0 no
C25B C24B Cl24 116.7(3) no
C23B C24B Cl24 122.4(3) no
C24B C25B C26B 120.0 no
C24B C25B H25B 120.0 no
C26B C25B H25B 120.0 no
C25B C26B C21B 120.0 no
C25B C26B H26B 120.0 no
C21B C26B H26B 120.0 no
C2 N3 N4 108.33(16) y
N3 N4 C5 111.42(15) y
N3 N4 C10b 107.92(15) y
C5 N4 C10b 114.33(16) y
N6 C5 N4 109.97(16) y
N6 C5 C51 114.40(16) no
N4 C5 C51 109.08(16) no
N6 C5 H5 107.7 no
N4 C5 H5 107.7 no
C51 C5 H5 107.7 no
C56 C51 C52 118.40(19) no
C56 C51 C5 121.66(18) no
C52 C51 C5 119.86(18) no
C53 C52 C51 120.89(19) no
C53 C52 H52 119.6 no
C51 C52 H52 119.6 no
C54 C53 C52 119.16(19) no
C54 C53 H53 120.4 no
C52 C53 H53 120.4 no
C55 C54 C53 120.72(19) no
C55 C54 Br54 119.82(16) no
C53 C54 Br54 119.44(15) no
C54 C55 C56 119.6(2) no
C54 C55 H55 120.2 no
C56 C55 H55 120.2 no
C55 C56 C51 121.2(2) no
C55 C56 H56 119.4 no
C51 C56 H56 119.4 no
C6a N6 C5 117.60(16) y
C6a N6 H6 114.3 no
C5 N6 H6 117.0 no
N6 C6a C7 120.4(2) y
N6 C6a C10a 119.88(19) y
C7 C6a C10a 119.7(2) y
C8 C7 C6a 120.6(2) y
C8 C7 H7 119.7 no
C6a C7 H7 119.7 no
C7 C8 C9 120.4(2) y
C7 C8 H8 119.8 no
C9 C8 H8 119.8 no
C8 C9 C10 119.5(2) y
C8 C9 H9 120.3 no
C10 C9 H9 120.3 no
C9 C10 C10a 121.3(2) y
C9 C10 H10 119.3 no
C10a C10 H10 119.3 no
C10 C10a C6a 118.5(2) y
C10 C10a C10b 120.60(19) y
C6a C10a C10b 120.85(18) y
N4 C10b C10a 112.50(16) y
N4 C10b C1 100.20(16) y
C10a C10b C1 112.66(18) y
N4 C10b H10B 110.4 no
C10a C10b H10B 110.4 no
C1 C10b H10B 110.4 no

loop_
_geom_bond_atom_site_label_1
_geom_bond_atom_site_label_2
_geom_bond_site_symmetry_2
_geom_bond_distance
_geom_bond_publ_flag
Cl24 C24A . 1.735(4) no
Cl24 C24B . 1.758(4) no
C1 C2 . 1.510(3) y
C1 C10b . 1.534(3) y
C1 H1A . 0.9900 no
C1 H1B . 0.9900 no
C2 N3 . 1.285(3) y
C2 C21B . 1.480(4) no
C2 C21A . 1.488(4) no
C21A C22A . 1.3900 no
C21A C26A . 1.3900 no
C22A C23A . 1.3900 no
C22A H22A . 0.9500 no
C23A C24A . 1.3900 no
C23A H23A . 0.9500 no
C24A C25A . 1.3900 no
C25A C26A . 1.3900 no
C25A H25A . 0.9500 no
C26A H26A . 0.9500 no
C21B C22B . 1.3900 no
C21B C26B . 1.3900 no
C22B C23B . 1.3900 no
C22B H22B . 0.9500 no
C23B C24B . 1.3900 no
C23B H23B . 0.9500 no
C24B C25B . 1.3900 no
C25B C26B . 1.3900 no
C25B H25B . 0.9500 no
C26B H26B . 0.9500 no
N3 N4 . 1.415(2) y
N4 C5 . 1.455(3) y
N4 C10b . 1.488(3) y
C5 N6 . 1.450(3) y
C5 C51 . 1.529(3) y
C5 H5 . 1.0000 no
C51 C56 . 1.388(3) no
C51 C52 . 1.397(3) no
C52 C53 . 1.393(3) no
C52 H52 . 0.9500 no
C53 C54 . 1.389(3) no
C53 H53 . 0.9500 no
C54 C55 . 1.378(3) no
C54 Br54 . 1.900(2) no
C55 C56 . 1.387(3) no
C55 H55 . 0.9500 no
C56 H56 . 0.9500 no
N6 C6a . 1.390(3) y
N6 H6 . 0.8800 no
C6a C7 . 1.399(3) y
C6a C10a . 1.402(3) y
C7 C8 . 1.378(4) y
C7 H7 . 0.9500 no
C8 C9 . 1.385(4) y
C8 H8 . 0.9500 no
C9 C10 . 1.387(4) y
C9 H9 . 0.9500 no
C10 C10a . 1.399(3) y
C10 H10 . 0.9500 no
C10a C10b . 1.518(3) y
C10b H10B . 1.0000 no

loop_
_geom_hbond_atom_site_label_D
_geom_hbond_atom_site_label_H
_geom_hbond_atom_site_label_A
_geom_hbond_site_symmetry_A
_geom_hbond_distance_DH
_geom_hbond_distance_HA
_geom_hbond_distance_DA
_geom_hbond_angle_DHA
_geom_hbond_publ_flag
N6 H6 Cg5 1_655 0.88 2.82 3.666(2) 163 y
C10b H10B N6 1_455 1.00 2.52 3.500(3) 168 y

loop_
_geom_torsion_atom_site_label_1
_geom_torsion_atom_site_label_2
_geom_torsion_atom_site_label_3
_geom_torsion_atom_site_label_4
_geom_torsion
_geom_torsion_publ_flag
C10b C1 C2 N3 18.2(2) no
C10b C1 C2 C21B -171.4(3) no
C10b C1 C2 C21A -160.5(3) no
N3 C2 C21A C22A -168.8(3) y
C21B C2 C21A C22A 106(2) no
C1 C2 C21A C22A 9.8(5) no
N3 C2 C21A C26A 14.1(4) y
C21B C2 C21A C26A -71(2) no
C1 C2 C21A C26A -167.3(3) no
C26A C21A C22A C23A 0.0 no
C2 C21A C22A C23A -177.1(4) no
C21A C22A C23A C24A 0.0 no
C22A C23A C24A C25A 0.0 no
C22A C23A C24A Cl24 173.1(4) no
C24B Cl24 C24A C25A 78.7(12) no
C24B Cl24 C24A C23A -94.3(13) no
C23A C24A C25A C26A 0.0 no
Cl24 C24A C25A C26A -172.9(4) no
C24A C25A C26A C21A 0.0 no
C22A C21A C26A C25A 0.0 no
C2 C21A C26A C25A 177.1(4) no
N3 C2 C21B C22B 159.1(2) y
C21A C2 C21B C22B -100(2) no
C1 C2 C21B C22B -10.5(4) no
N3 C2 C21B C26B -25.1(4) y
C21A C2 C21B C26B 76(2) no
C1 C2 C21B C26B 165.3(3) no
C26B C21B C22B C23B 0.0 no
C2 C21B C22B C23B 175.8(3) no
C21B C22B C23B C24B 0.0 no
C22B C23B C24B C25B 0.0 no
C22B C23B C24B Cl24 -168.6(4) no
C24A Cl24 C24B C25B -62.5(12) no
C24A Cl24 C24B C23B 106.4(13) no
C23B C24B C25B C26B 0.0 no
Cl24 C24B C25B C26B 169.2(4) no
C24B C25B C26B C21B 0.0 no
C22B C21B C26B C25B 0.0 no
C2 C21B C26B C25B -175.8(3) no
C21B C2 N3 N4 -169.4(2) no
C21A C2 N3 N4 -179.9(3) no
C1 C2 N3 N4 1.4(2) no
C2 N3 N4 C5 -147.98(17) no
C2 N3 N4 C10b -21.7(2) no
N3 N4 C5 N6 65.5(2) no
C10b N4 C5 N6 -57.2(2) no
N3 N4 C5 C51 -168.29(15) no
C10b N4 C5 C51 69.0(2) no
N6 C5 C51 C56 -7.4(3) y
N4 C5 C51 C56 -131.0(2) y
N6 C5 C51 C52 175.91(17) y
N4 C5 C51 C52 52.3(2) y
C56 C51 C52 C53 -0.5(3) no
C5 C51 C52 C53 176.34(18) no
C51 C52 C53 C54 0.0(3) no
C52 C53 C54 C55 0.3(3) no
C52 C53 C54 Br54 -177.93(15) no
C53 C54 C55 C56 0.0(3) no
Br54 C54 C55 C56 178.19(17) no
C54 C55 C56 C51 -0.5(3) no
C52 C51 C56 C55 0.8(3) no
C5 C51 C56 C55 -176.0(2) no
N4 C5 N6 C6a 49.9(2) no
C51 C5 N6 C6a -73.2(2) no
C5 N6 C6a C7 160.41(18) no
C5 N6 C6a C10a -21.6(3) no
N6 C6a C7 C8 178.6(2) no
C10a C6a C7 C8 0.7(3) no
C6a C7 C8 C9 0.9(3) no
C7 C8 C9 C10 -1.6(4) no
C8 C9 C10 C10a 0.6(3) no
C9 C10 C10a C6a 0.9(3) no
C9 C10 C10a C10b -178.2(2) no
N6 C6a C10a C10 -179.54(19) no
C7 C6a C10a C10 -1.6(3) no
N6 C6a C10a C10b -0.5(3) no
C7 C6a C10a C10b 177.53(18) no
N3 N4 C10b C10a -88.41(19) no
C5 N4 C10b C10a 36.2(2) no
N3 N4 C10b C1 31.47(19) no
C5 N4 C10b C1 156.04(17) no
C10 C10a C10b N4 172.09(18) no
C6a C10a C10b N4 -7.0(3) no
C10 C10a C10b C1 59.7(2) no
C6a C10a C10b C1 -119.3(2) no
C2 C1 C10b N4 -28.2(2) no
C2 C1 C10b C10a 91.6(2) no
